data_2023410
loop_
_publ_author_name
'Guseinov, Firudin I.'
'Afanaseva, Ksenia A.'
'A Vil, Vera'
'Ugrak, Bogdan I.'
'Samigullina, Aida I.'
'Zangrando, Ennio'
'Belay, Alebel N.'

_publ_section_title
;
 Crystal structure of
 1-[(4-chloro-phen-yl)di-phenylyl-meth-yl]-3-(tri-fluoro-meth-yl)-1<i>H</i>-pyrazole.
;
_journal_coeditor_code ZV2037
_journal_issue 'Pt 3'
_journal_name_full 'Acta crystallographica. Section E, Crystallographic communications'
_journal_page_first 235
_journal_page_last 238
_journal_paper_doi 10.1107/S2056989025001185
_journal_volume 81
_journal_year 2025
_chemical_formula_iupac 'C23 H16 Cl F3 N2'
_chemical_formula_moiety 'C23 H16 Cl F3 N2'
_chemical_formula_sum 'C23 H16 Cl F3 N2'
_chemical_formula_weight 412.83
_chemical_name_systematic
;
1-[(4-Chlorophenyl)diphenylmethyl]-3-(trifluoromethyl)-1<i>H</i>-pyrazole
;
_space_group_crystal_system monoclinic
_space_group_IT_number 14
_space_group_name_Hall '-P 2ybc'
_space_group_name_H-M_alt 'P 1 21/c 1'
_atom_sites_solution_hydrogens geom
_atom_sites_solution_primary dual
_atom_sites_solution_secondary difmap
_audit_creation_method SHELXL-2019/2
_cell_angle_alpha 90
_cell_angle_beta 90.4278(8)
_cell_angle_gamma 90
_cell_formula_units_Z 4
_cell_length_a 12.12054(10)
_cell_length_b 8.93314(6)
_cell_length_c 17.75198(15)
_cell_measurement_reflns_used 19127
_cell_measurement_temperature 100(2)
_cell_measurement_theta_max 79.53
_cell_measurement_theta_min 2.49
_cell_volume 1922.03(3)
_computing_cell_refinement
;
CrysAlisPro (Rigaku OD, 2024)
;
_computing_data_collection
;
CrysAlisPro (Rigaku OD, 2024)
;
_computing_data_reduction
;
CrysAlisPro (Rigaku OD, 2024)
;
_computing_structure_refinement
;
<i>SHELXL2019/2</i> (Sheldrick, 2015b)
;
_computing_structure_solution
;
<i>SHELXT2014/5</i> (Sheldrick, 2015a)
;
_diffrn_ambient_temperature 100(2)
_diffrn_measured_fraction_theta_full 0.984
_diffrn_measured_fraction_theta_max 0.977
_diffrn_measurement_device_type 'XtaLAB Synergy, Dualflex, HyPix'
_diffrn_measurement_method '\w scans'
_diffrn_radiation_type CuK\a
_diffrn_radiation_wavelength 1.54184
_diffrn_reflns_av_R_equivalents 0.0261
_diffrn_reflns_av_unetI/netI 0.0195
_diffrn_reflns_limit_h_max 15
_diffrn_reflns_limit_h_min -14
_diffrn_reflns_limit_k_max 11
_diffrn_reflns_limit_k_min -10
_diffrn_reflns_limit_l_max 22
_diffrn_reflns_limit_l_min -22
_diffrn_reflns_number 25542
_diffrn_reflns_theta_full 67.684
_diffrn_reflns_theta_max 79.806
_diffrn_reflns_theta_min 3.647
_diffrn_source 'micro-focus sealed X-ray tube'
_diffrn_standards_decay_% 0
_diffrn_standards_interval_count 0
_diffrn_standards_interval_time 0
_diffrn_standards_number 0
_exptl_absorpt_coefficient_mu 2.114
_exptl_absorpt_correction_T_max 1.000
_exptl_absorpt_correction_T_min 0.688
_exptl_absorpt_correction_type gaussian
_exptl_absorpt_process_details
;
(CrysAlisPro; Rigaku OD, 2024)
;
_exptl_crystal_colour colorless
_exptl_crystal_density_diffrn 1.427
_exptl_crystal_description prism
_exptl_crystal_F_000 848
_exptl_crystal_size_max 0.180
_exptl_crystal_size_mid 0.110
_exptl_crystal_size_min 0.060
_refine_diff_density_max 0.435
_refine_diff_density_min -0.460
_refine_ls_extinction_method none
_refine_ls_goodness_of_fit_ref 1.073
_refine_ls_hydrogen_treatment mixed
_refine_ls_matrix_type full
_refine_ls_number_parameters 270
_refine_ls_number_reflns 4102
_refine_ls_number_restraints 0
_refine_ls_restrained_S_all 1.073
_refine_ls_R_factor_all 0.0395
_refine_ls_R_factor_gt 0.0382
_refine_ls_shift/su_max 0.001
_refine_ls_shift/su_mean 0.000
_refine_ls_structure_factor_coef Fsqd
_refine_ls_weighting_details 'w=1/[\s^2^(Fo^2^)+(0.0560P)^2^+0.9694P] where P=(Fo^2^+2Fc^2^)/3'
_refine_ls_weighting_scheme calc
_refine_ls_wR_factor_gt 0.1064
_refine_ls_wR_factor_ref 0.1076
_reflns_number_gt 3917
_reflns_number_total 4102
_reflns_threshold_expression 'I > 2\s(I)'
_cod_data_source_file zv2037.cif
_cod_data_source_block I
_cod_depositor_comments 'Adding full bibliography for 2023410.cif.'
_cod_original_sg_symbol_H-M 'P 21/c'
_cod_database_code 2023410
_shelx_space_group_comment
;
The symmetry employed for this shelxl refinement is uniquely defined
by the following loop, which should always be used as a source of
symmetry information in preference to the above space-group names.
They are only intended as comments.
;
_shelx_estimated_absorpt_t_min 0.702
_shelx_estimated_absorpt_t_max 0.884

loop_
_space_group_symop_operation_xyz
'x, y, z'
'-x, y+1/2, -z+1/2'
'-x, -y, -z'
'x, -y-1/2, z-1/2'

loop_
_atom_site_type_symbol
_atom_site_label
_atom_site_fract_x
_atom_site_fract_y
_atom_site_fract_z
_atom_site_U_iso_or_equiv
_atom_site_adp_type
_atom_site_calc_flag
_atom_site_occupancy
_atom_site_disorder_assembly
_atom_site_disorder_group
Cl Cl1 0.36774(3) 0.04033(5) 0.33222(2) 0.03673(13) Uani d 1 . .
F F1 0.93996(8) -0.01654(11) 0.32090(6) 0.0377(2) Uani d 1 . .
F F2 1.04152(11) 0.00747(12) 0.41780(6) 0.0499(3) Uani d 1 . .
F F3 1.09493(10) 0.09519(13) 0.31067(8) 0.0583(4) Uani d 1 . .
N N1 0.86043(10) 0.23237(13) 0.40816(7) 0.0227(2) Uani d 1 . .
N N2 0.83992(9) 0.38039(12) 0.41539(6) 0.0201(2) Uani d 1 . .
C C1 0.92135(13) 0.46447(17) 0.38471(9) 0.0290(3) Uani d 1 . .
H H1 0.924180 0.570700 0.383099 0.035 Uiso calc 1 . .
C C2 0.99888(13) 0.36792(18) 0.35644(9) 0.0320(3) Uani d 1 . .
H H2 1.065849 0.391975 0.331748 0.038 Uiso calc 1 . .
C C3 0.95659(12) 0.22665(17) 0.37235(8) 0.0244(3) Uani d 1 . .
C C4 1.00804(12) 0.07923(18) 0.35536(9) 0.0280(3) Uani d 1 . .
C C5 0.73785(11) 0.42950(14) 0.45553(7) 0.0190(3) Uani d 1 . .
C C6 0.64342(11) 0.32991(14) 0.42577(8) 0.0192(3) Uani d 1 . .
C C7 0.56995(11) 0.25784(15) 0.47346(8) 0.0213(3) Uani d 1 . .
H H7 0.577978 0.269227 0.526420 0.026 Uiso calc 1 . .
C C8 0.48472(12) 0.16921(16) 0.44485(8) 0.0239(3) Uani d 1 . .
H H8 0.434854 0.120859 0.477957 0.029 Uiso calc 1 . .
C C9 0.47364(12) 0.15249(16) 0.36766(8) 0.0245(3) Uani d 1 . .
C C10 0.54608(12) 0.22183(15) 0.31846(8) 0.0239(3) Uani d 1 . .
H H10 0.537938 0.209519 0.265557 0.029 Uiso calc 1 . .
C C11 0.63059(11) 0.30946(14) 0.34793(8) 0.0210(3) Uani d 1 . .
H H11 0.680799 0.356557 0.314612 0.025 Uiso calc 1 . .
C C12 0.75251(11) 0.41134(14) 0.54147(7) 0.0198(3) Uani d 1 . .
C C13 0.68273(12) 0.49156(16) 0.58885(8) 0.0242(3) Uani d 1 . .
H H13 0.629103 0.556908 0.567554 0.029 Uiso calc 1 . .
C C14 0.69039(13) 0.47746(17) 0.66662(8) 0.0267(3) Uani d 1 . .
H H14 0.642528 0.533415 0.698044 0.032 Uiso calc 1 . .
C C15 0.76794(13) 0.38167(16) 0.69848(8) 0.0261(3) Uani d 1 . .
H H15 0.773672 0.371902 0.751657 0.031 Uiso calc 1 . .
C C16 0.83678(13) 0.30059(16) 0.65192(8) 0.0268(3) Uani d 1 . .
H H16 0.889550 0.234290 0.673460 0.032 Uiso calc 1 . .
C C17 0.82977(12) 0.31486(16) 0.57365(8) 0.0239(3) Uani d 1 . .
H H17 0.8794(16) 0.257(2) 0.5412(11) 0.028(4) Uiso d 1 . .
C C18 0.72023(11) 0.59740(14) 0.43669(7) 0.0197(3) Uani d 1 . .
C C19 0.64102(12) 0.64777(15) 0.38557(8) 0.0225(3) Uani d 1 . .
H H19 0.591919 0.578336 0.362534 0.027 Uiso calc 1 . .
C C20 0.63317(12) 0.80002(16) 0.36787(8) 0.0248(3) Uani d 1 . .
H H20 0.578844 0.833085 0.332791 0.030 Uiso calc 1 . .
C C21 0.70372(13) 0.90285(15) 0.40092(8) 0.0247(3) Uani d 1 . .
H H21 0.699169 1.005792 0.387826 0.030 Uiso calc 1 . .
C C22 0.78131(12) 0.85427(16) 0.45345(8) 0.0256(3) Uani d 1 . .
H H22 0.8306(17) 0.924(2) 0.4781(11) 0.031(5) Uiso d 1 . .
C C23 0.78900(12) 0.70327(16) 0.47162(8) 0.0237(3) Uani d 1 . .
H H23 0.841568 0.671365 0.508187 0.028 Uiso calc 1 . .

loop_
_atom_site_aniso_label
_atom_site_aniso_U_11
_atom_site_aniso_U_22
_atom_site_aniso_U_33
_atom_site_aniso_U_12
_atom_site_aniso_U_13
_atom_site_aniso_U_23
Cl1 0.0276(2) 0.0408(2) 0.0417(2) -0.00851(14) -0.00535(16) -0.01070(16)
F1 0.0353(5) 0.0348(5) 0.0429(5) 0.0067(4) -0.0064(4) -0.0102(4)
F2 0.0671(8) 0.0418(6) 0.0404(6) 0.0279(5) -0.0212(5) -0.0061(5)
F3 0.0413(6) 0.0447(6) 0.0894(9) 0.0068(5) 0.0370(6) -0.0065(6)
N1 0.0209(6) 0.0201(5) 0.0270(6) 0.0029(4) 0.0014(4) -0.0007(4)
N2 0.0195(5) 0.0188(5) 0.0219(5) 0.0014(4) 0.0009(4) 0.0017(4)
C1 0.0264(7) 0.0245(7) 0.0363(8) -0.0001(5) 0.0081(6) 0.0066(6)
C2 0.0256(7) 0.0317(8) 0.0390(8) 0.0017(6) 0.0107(6) 0.0070(6)
C3 0.0210(6) 0.0297(7) 0.0224(6) 0.0037(5) -0.0006(5) 0.0011(5)
C4 0.0227(7) 0.0322(8) 0.0290(7) 0.0053(6) 0.0007(6) -0.0013(6)
C5 0.0184(6) 0.0176(6) 0.0211(6) 0.0013(5) 0.0012(5) 0.0011(5)
C6 0.0185(6) 0.0149(5) 0.0241(6) 0.0029(4) -0.0003(5) 0.0009(5)
C7 0.0210(6) 0.0203(6) 0.0228(6) 0.0017(5) 0.0010(5) 0.0006(5)
C8 0.0205(6) 0.0219(6) 0.0294(7) 0.0004(5) 0.0035(5) 0.0011(5)
C9 0.0198(6) 0.0213(6) 0.0322(7) 0.0024(5) -0.0031(5) -0.0035(5)
C10 0.0256(7) 0.0229(6) 0.0230(6) 0.0053(5) -0.0030(5) -0.0018(5)
C11 0.0225(6) 0.0179(6) 0.0225(6) 0.0033(5) 0.0006(5) 0.0020(5)
C12 0.0197(6) 0.0180(6) 0.0217(6) -0.0022(5) -0.0006(5) 0.0020(5)
C13 0.0246(7) 0.0238(6) 0.0242(7) 0.0026(5) 0.0003(5) 0.0022(5)
C14 0.0278(7) 0.0278(7) 0.0246(7) 0.0011(6) 0.0030(6) -0.0007(5)
C15 0.0295(7) 0.0272(7) 0.0216(6) -0.0058(6) -0.0016(5) 0.0034(5)
C16 0.0286(7) 0.0247(7) 0.0270(7) 0.0017(5) -0.0044(6) 0.0055(5)
C17 0.0250(7) 0.0218(6) 0.0249(7) 0.0019(5) -0.0012(5) 0.0013(5)
C18 0.0207(6) 0.0174(6) 0.0210(6) 0.0010(5) 0.0017(5) 0.0014(5)
C19 0.0245(6) 0.0197(6) 0.0231(6) 0.0012(5) -0.0013(5) -0.0004(5)
C20 0.0288(7) 0.0211(6) 0.0245(6) 0.0037(5) -0.0024(5) 0.0027(5)
C21 0.0296(7) 0.0177(6) 0.0269(7) 0.0012(5) 0.0038(6) 0.0030(5)
C22 0.0272(7) 0.0211(6) 0.0284(7) -0.0042(5) 0.0005(6) -0.0006(5)
C23 0.0237(7) 0.0218(6) 0.0255(6) -0.0013(5) -0.0019(5) 0.0021(5)

loop_
_atom_type_symbol
_atom_type_description
_atom_type_scat_dispersion_real
_atom_type_scat_dispersion_imag
_atom_type_scat_source
C C 0.0181 0.0091 'International Tables Vol C Tables 4.2.6.8 and 6.1.1.4'
H H 0.0000 0.0000 'International Tables Vol C Tables 4.2.6.8 and 6.1.1.4'
Cl Cl 0.3639 0.7018 'International Tables Vol C Tables 4.2.6.8 and 6.1.1.4'
F F 0.0727 0.0534 'International Tables Vol C Tables 4.2.6.8 and 6.1.1.4'
N N 0.0311 0.0180 'International Tables Vol C Tables 4.2.6.8 and 6.1.1.4'

loop_
_geom_angle_atom_site_label_1
_geom_angle_atom_site_label_2
_geom_angle_atom_site_label_3
_geom_angle_site_symmetry_1
_geom_angle_site_symmetry_3
_geom_angle
_geom_angle_publ_flag
C3 N1 N2 . . 104.17(11) ?
N1 N2 C1 . . 111.62(12) ?
N1 N2 C5 . . 118.99(11) ?
C1 N2 C5 . . 129.37(12) ?
N2 C1 H1 . . 126.3 ?
N2 C1 C2 . . 107.50(13) ?
C2 C1 H1 . . 126.3 ?
C1 C2 H2 . . 128.0 ?
C1 C2 C3 . . 103.96(13) ?
C3 C2 H2 . . 128.0 ?
N1 C3 C2 . . 112.75(13) ?
N1 C3 C4 . . 119.98(13) ?
C2 C3 C4 . . 127.26(14) ?
F1 C4 F2 . . 104.77(13) ?
F1 C4 C3 . . 113.68(12) ?
F2 C4 C3 . . 112.33(12) ?
F3 C4 F1 . . 106.56(13) ?
F3 C4 F2 . . 107.94(13) ?
F3 C4 C3 . . 111.13(13) ?
N2 C5 C6 . . 106.37(10) yes
N2 C5 C12 . . 110.49(10) yes
N2 C5 C18 . . 107.06(10) yes
C6 C5 C12 . . 110.99(11) yes
C6 C5 C18 . . 112.58(10) yes
C12 C5 C18 . . 109.24(10) yes
C7 C6 C5 . . 122.41(12) ?
C7 C6 C11 . . 118.22(12) ?
C11 C6 C5 . . 119.36(12) ?
C6 C7 H7 . . 119.4 ?
C6 C7 C8 . . 121.14(13) ?
C8 C7 H7 . . 119.4 ?
C7 C8 H8 . . 120.4 ?
C9 C8 C7 . . 119.21(13) ?
C9 C8 H8 . . 120.4 ?
C8 C9 Cl1 . . 119.04(12) ?
C8 C9 C10 . . 121.16(13) ?
C10 C9 Cl1 . . 119.80(11) ?
C9 C10 H10 . . 120.6 ?
C11 C10 C9 . . 118.86(13) ?
C11 C10 H10 . . 120.6 ?
C6 C11 H11 . . 119.3 ?
C10 C11 C6 . . 121.41(13) ?
C10 C11 H11 . . 119.3 ?
C13 C12 C5 . . 118.43(12) ?
C17 C12 C5 . . 122.88(12) ?
C17 C12 C13 . . 118.66(12) ?
C12 C13 H13 . . 119.5 ?
C14 C13 C12 . . 121.08(13) ?
C14 C13 H13 . . 119.5 ?
C13 C14 H14 . . 120.0 ?
C15 C14 C13 . . 120.06(14) ?
C15 C14 H14 . . 120.0 ?
C14 C15 H15 . . 120.4 ?
C16 C15 C14 . . 119.25(13) ?
C16 C15 H15 . . 120.4 ?
C15 C16 H16 . . 119.5 ?
C15 C16 C17 . . 120.92(13) ?
C17 C16 H16 . . 119.5 ?
C12 C17 C16 . . 120.02(14) ?
C12 C17 H17 . . 119.9(11) ?
C16 C17 H17 . . 120.1(11) ?
C19 C18 C5 . . 123.14(12) ?
C19 C18 C23 . . 118.39(12) ?
C23 C18 C5 . . 118.46(11) ?
C18 C19 H19 . . 119.8 ?
C18 C19 C20 . . 120.43(13) ?
C20 C19 H19 . . 119.8 ?
C19 C20 H20 . . 119.7 ?
C21 C20 C19 . . 120.65(13) ?
C21 C20 H20 . . 119.7 ?
C20 C21 H21 . . 120.3 ?
C20 C21 C22 . . 119.39(13) ?
C22 C21 H21 . . 120.3 ?
C21 C22 H22 . . 121.3(12) ?
C21 C22 C23 . . 120.19(13) ?
C23 C22 H22 . . 118.6(12) ?
C18 C23 H23 . . 119.6 ?
C22 C23 C18 . . 120.90(13) ?
C22 C23 H23 . . 119.6 ?

loop_
_geom_bond_atom_site_label_1
_geom_bond_atom_site_label_2
_geom_bond_site_symmetry_2
_geom_bond_distance
_geom_bond_publ_flag
Cl1 C9 . 1.7422(14) ?
F1 C4 . 1.3340(18) ?
F2 C4 . 1.3408(18) ?
F3 C4 . 1.3308(19) ?
N1 N2 . 1.3517(16) yes
N1 C3 . 1.3328(19) yes
N2 C1 . 1.3575(19) yes
N2 C5 . 1.4981(17) yes
C1 H1 . 0.9500 ?
C1 C2 . 1.373(2) yes
C2 H2 . 0.9500 ?
C2 C3 . 1.392(2) ?
C3 C4 . 1.489(2) ?
C5 C6 . 1.5400(18) yes
C5 C12 . 1.5431(18) yes
C5 C18 . 1.5511(17) yes
C6 C7 . 1.3911(19) ?
C6 C11 . 1.4013(18) ?
C7 H7 . 0.9500 ?
C7 C8 . 1.394(2) ?
C8 H8 . 0.9500 ?
C8 C9 . 1.384(2) ?
C9 C10 . 1.389(2) ?
C10 H10 . 0.9500 ?
C10 C11 . 1.388(2) ?
C11 H11 . 0.9500 ?
C12 C13 . 1.395(2) ?
C12 C17 . 1.3920(19) ?
C13 H13 . 0.9500 ?
C13 C14 . 1.389(2) ?
C14 H14 . 0.9500 ?
C14 C15 . 1.388(2) ?
C15 H15 . 0.9500 ?
C15 C16 . 1.384(2) ?
C16 H16 . 0.9500 ?
C16 C17 . 1.397(2) ?
C17 H17 . 0.98(2) ?
C18 C19 . 1.3910(19) ?
C18 C23 . 1.4021(19) ?
C19 H19 . 0.9500 ?
C19 C20 . 1.3990(19) ?
C20 H20 . 0.9500 ?
C20 C21 . 1.383(2) ?
C21 H21 . 0.9500 ?
C21 C22 . 1.389(2) ?
C22 H22 . 0.96(2) ?
C22 C23 . 1.390(2) ?
C23 H23 . 0.9500 ?

loop_
_geom_hbond_atom_site_label_D
_geom_hbond_atom_site_label_H
_geom_hbond_atom_site_label_A
_geom_hbond_site_symmetry_A
_geom_hbond_distance_DH
_geom_hbond_distance_HA
_geom_hbond_distance_DA
_geom_hbond_angle_DHA
_geom_hbond_publ_flag
C17 H17 N1 . 0.98(2) 2.382(19) 3.0541(19) 125.1(14) yes
C22 H22 F2 3_766 0.96(2) 2.48(2) 3.3596(18) 151.6(16) yes
C2 H2 Cg1 3_766 0.95 2.96 3.6237(17) 128 y
C7 H7 Cg1 . 0.95 2.98 3.6784(15) 132 y
C8 H8 Cg2 3_666 0.95 2.80 3.4721(15) 129 y
C13 H13 Cg3 3_666 0.95 2.98 3.7873(15) 144 y
C21 H21 Cg3 1_565 0.95 2.71 3.4928(15) 140 y

loop_
_geom_torsion_atom_site_label_1
_geom_torsion_atom_site_label_2
_geom_torsion_atom_site_label_3
_geom_torsion_atom_site_label_4
_geom_torsion_site_symmetry_1
_geom_torsion_site_symmetry_2
_geom_torsion_site_symmetry_3
_geom_torsion_site_symmetry_4
_geom_torsion
_geom_torsion_publ_flag
Cl1 C9 C10 C11 . . . . -179.33(10) ?
N1 N2 C1 C2 . . . . -0.28(18) ?
N1 N2 C5 C6 . . . . -44.59(14) ?
N1 N2 C5 C12 . . . . 75.97(14) ?
N1 N2 C5 C18 . . . . -165.17(11) ?
N1 C3 C4 F1 . . . . 51.16(19) ?
N1 C3 C4 F2 . . . . -67.59(18) ?
N1 C3 C4 F3 . . . . 171.36(14) ?
N2 N1 C3 C2 . . . . 0.17(16) ?
N2 N1 C3 C4 . . . . 178.79(12) ?
N2 C1 C2 C3 . . . . 0.35(18) ?
N2 C5 C6 C7 . . . . 131.58(12) ?
N2 C5 C6 C11 . . . . -48.00(15) ?
N2 C5 C12 C13 . . . . 160.59(12) ?
N2 C5 C12 C17 . . . . -21.57(17) ?
N2 C5 C18 C19 . . . . 103.91(14) ?
N2 C5 C18 C23 . . . . -74.66(14) ?
C1 N2 C5 C6 . . . . 137.16(14) ?
C1 N2 C5 C12 . . . . -102.28(16) ?
C1 N2 C5 C18 . . . . 16.58(18) ?
C1 C2 C3 N1 . . . . -0.33(18) ?
C1 C2 C3 C4 . . . . -178.83(14) ?
C2 C3 C4 F1 . . . . -130.44(16) ?
C2 C3 C4 F2 . . . . 110.81(18) ?
C2 C3 C4 F3 . . . . -10.2(2) ?
C3 N1 N2 C1 . . . . 0.07(15) ?
C3 N1 N2 C5 . . . . -178.47(11) ?
C5 N2 C1 C2 . . . . 178.07(13) ?
C5 C6 C7 C8 . . . . 179.53(12) ?
C5 C6 C11 C10 . . . . -179.39(12) ?
C5 C12 C13 C14 . . . . 178.64(13) ?
C5 C12 C17 C16 . . . . -178.24(13) ?
C5 C18 C19 C20 . . . . -176.47(13) ?
C5 C18 C23 C22 . . . . 176.11(13) ?
C6 C5 C12 C13 . . . . -81.65(15) ?
C6 C5 C12 C17 . . . . 96.19(15) ?
C6 C5 C18 C19 . . . . -12.64(18) ?
C6 C5 C18 C23 . . . . 168.79(12) ?
C6 C7 C8 C9 . . . . 0.3(2) ?
C7 C6 C11 C10 . . . . 1.02(19) ?
C7 C8 C9 Cl1 . . . . 179.45(10) ?
C7 C8 C9 C10 . . . . 0.3(2) ?
C8 C9 C10 C11 . . . . -0.2(2) ?
C9 C10 C11 C6 . . . . -0.5(2) ?
C11 C6 C7 C8 . . . . -0.89(19) ?
C12 C5 C6 C7 . . . . 11.35(17) ?
C12 C5 C6 C11 . . . . -168.23(11) ?
C12 C5 C18 C19 . . . . -136.42(13) ?
C12 C5 C18 C23 . . . . 45.01(16) ?
C12 C13 C14 C15 . . . . -0.4(2) ?
C13 C12 C17 C16 . . . . -0.4(2) ?
C13 C14 C15 C16 . . . . -0.2(2) ?
C14 C15 C16 C17 . . . . 0.5(2) ?
C15 C16 C17 C12 . . . . -0.2(2) ?
C17 C12 C13 C14 . . . . 0.7(2) ?
C18 C5 C6 C7 . . . . -111.46(14) ?
C18 C5 C6 C11 . . . . 68.96(15) ?
C18 C5 C12 C13 . . . . 43.06(16) ?
C18 C5 C12 C17 . . . . -139.10(13) ?
C18 C19 C20 C21 . . . . -0.1(2) ?
C19 C18 C23 C22 . . . . -2.5(2) ?
C19 C20 C21 C22 . . . . -1.5(2) ?
C20 C21 C22 C23 . . . . 1.0(2) ?
C21 C22 C23 C18 . . . . 1.0(2) ?
C23 C18 C19 C20 . . . . 2.1(2) ?
